data_7248168
loop_
_publ_author_name
'Gavrikov, Andrey V.'
'Ilyukhin, Andrey B.'

_publ_section_title
;
 Union is strength: \p--\p stacking interactions are capable of preventing
 solid-state racemization of tris-chelate complexes
;
_journal_issue 12
_journal_name_full CrystEngComm
_journal_page_first 1677
_journal_page_last 1682
_journal_paper_doi 10.1039/D4CE00104D
_journal_volume 26
_journal_year 2024
_chemical_absolute_configuration ad
_chemical_formula_moiety 'C36 H24 Co N6, C12 H8 N7 Nd O15, 3(C2 H3 N)'
_chemical_formula_sum 'C216 H164 Co4 N64 Nd4 O60'
_chemical_formula_weight 5428.78
_space_group_IT_number 19
_space_group_name_Hall 'P 2ac 2ab'
_space_group_name_H-M_alt 'P 21 21 21'
_symmetry_cell_setting orthorhombic
_symmetry_Int_Tables_number 19
_symmetry_space_group_name_Hall 'P 2ac 2ab'
_symmetry_space_group_name_H-M 'P 21 21 21'
_atom_sites_solution_hydrogens geom
_audit_conform_dict_location ftp://ftp.iucr.org/pub/cif_core.dic
_audit_conform_dict_name cif_core.dic
_audit_conform_dict_version 2.4.5
_audit_creation_date 2023-01-25T13:28:48-00:00
_audit_creation_method 'WinGX routine CIF_UPDATE'
_audit_update_record
;
2023-09-15 deposited with the CCDC.	2024-02-14 downloaded from the CCDC.
;
_cell_angle_alpha 90
_cell_angle_beta 90
_cell_angle_gamma 90
_cell_formula_units_Z 1
_cell_length_a 12.5118(16)
_cell_length_b 20.320(3)
_cell_length_c 22.341(3)
_cell_measurement_reflns_used 9954
_cell_measurement_temperature 296(2)
_cell_measurement_theta_max 28.1
_cell_measurement_theta_min 2.44
_cell_volume 5680.0(13)
_computing_cell_refinement 'Bruker SAINT'
_computing_data_collection 'Bruker APEX3'
_computing_data_reduction 'Bruker SAINT'
_computing_molecular_graphics 'Bruker SHELXTL'
_computing_publication_material 'Bruker SHELXTL'
_computing_structure_refinement 'SHELXL-2018/3 (Sheldrick, 2018)'
_computing_structure_solution 'SHELXS-2018 (Sheldrick, 2015)'
_diffrn_ambient_temperature 296(2)
_diffrn_measured_fraction_theta_full 0.998
_diffrn_measured_fraction_theta_max 0.995
_diffrn_measurement_device_type 'Bruker APEX3 CCD'
_diffrn_measurement_method '\f and \w scans'
_diffrn_radiation_monochromator graphite
_diffrn_radiation_type MoK\a
_diffrn_radiation_wavelength 0.71073
_diffrn_reflns_av_R_equivalents 0.0664
_diffrn_reflns_av_unetI/netI 0.0434
_diffrn_reflns_Laue_measured_fraction_full 0.998
_diffrn_reflns_Laue_measured_fraction_max 0.995
_diffrn_reflns_limit_h_max 16
_diffrn_reflns_limit_h_min -16
_diffrn_reflns_limit_k_max 27
_diffrn_reflns_limit_k_min -27
_diffrn_reflns_limit_l_max 29
_diffrn_reflns_limit_l_min -27
_diffrn_reflns_number 109150
_diffrn_reflns_point_group_measured_fraction_full 0.999
_diffrn_reflns_point_group_measured_fraction_max 0.987
_diffrn_reflns_theta_full 25.242
_diffrn_reflns_theta_max 28.274
_diffrn_reflns_theta_min 2.08
_diffrn_standards_number 0
_exptl_absorpt_coefficient_mu 1.279
_exptl_absorpt_correction_T_max 0.7457
_exptl_absorpt_correction_T_min 0.6445
_exptl_absorpt_correction_type multi-scan
_exptl_absorpt_process_details
;
 SADABS 2016/2: Krause, L., Herbst-Irmer, R., Sheldrick G.M. & Stalke D.,
 J. Appl. Cryst. 48 (2015) 3-10
;
_exptl_crystal_colour yellow
_exptl_crystal_density_diffrn 1.587
_exptl_crystal_description block
_exptl_crystal_F_000 2736
_exptl_crystal_size_max 0.28
_exptl_crystal_size_mid 0.2
_exptl_crystal_size_min 0.16
_refine_diff_density_max 1.02
_refine_diff_density_min -1.286
_refine_diff_density_rms 0.089
_refine_ls_abs_structure_details
;
 Flack x determined using 4664 quotients [(I+)-(I-)]/[(I+)+(I-)]
 (Parsons, Flack and Wagner, Acta Cryst. B69 (2013) 249-259).
;
_refine_ls_abs_structure_Flack -0.019(4)
_refine_ls_extinction_method none
_refine_ls_goodness_of_fit_ref 0.95
_refine_ls_hydrogen_treatment constr
_refine_ls_matrix_type full
_refine_ls_number_parameters 787
_refine_ls_number_reflns 13900
_refine_ls_number_restraints 0
_refine_ls_restrained_S_all 0.95
_refine_ls_R_factor_all 0.0622
_refine_ls_R_factor_gt 0.0543
_refine_ls_shift/su_max 0.001
_refine_ls_shift/su_mean 0
_refine_ls_structure_factor_coef Fsqd
_refine_ls_weighting_details
;
w=1/[\s^2^(Fo^2^)+(0.0400P)^2^+20.0000P] where P=(Fo^2^+2Fc^2^)/3
;
_refine_ls_weighting_scheme calc
_refine_ls_wR_factor_gt 0.1105
_refine_ls_wR_factor_ref 0.1141
_reflns_Friedel_coverage 0.812
_reflns_Friedel_fraction_full 1
_reflns_Friedel_fraction_max 0.977
_reflns_number_gt 12653
_reflns_number_total 13900
_reflns_threshold_expression 'I > 2\s(I)'
_cod_data_source_file d4ce00104d2.cif
_cod_data_source_block CoNdPhen_3MeCN_296K
_cod_depositor_comments 'Adding full bibliography for 7248144--7248174.cif.'
_cod_database_code 7248168
_shelx_estimated_absorpt_t_min 0.716
_shelx_estimated_absorpt_t_max 0.822

loop_
_symmetry_equiv_pos_as_xyz
'x, y, z'
'-x+1/2, -y, z+1/2'
'-x, y+1/2, -z+1/2'
'x+1/2, -y+1/2, -z'

loop_
_atom_site_label
_atom_site_type_symbol
_atom_site_fract_x
_atom_site_fract_y
_atom_site_fract_z
_atom_site_U_iso_or_equiv
_atom_site_adp_type
_atom_site_occupancy
_atom_site_site_symmetry_order
_atom_site_calc_flag
_atom_site_refinement_flags_posn
_atom_site_refinement_flags_adp
_atom_site_refinement_flags_occupancy
_atom_site_disorder_assembly
_atom_site_disorder_group
Nd1 Nd 0.37908(3) 0.44462(2) 0.48058(2) 0.03306(9) Uani 1 1 d . . . . .
Co1 Co 0.75182(8) 0.52020(5) 0.74662(5) 0.0331(2) Uani 1 1 d . . . . .
O1 O 0.4600(4) 0.4593(3) 0.5877(2) 0.0434(13) Uani 1 1 d . . . . .
O2 O 0.3116(4) 0.4054(3) 0.5880(3) 0.0482(14) Uani 1 1 d . . . . .
O3 O 0.3952(6) 0.4229(4) 0.6717(3) 0.0640(19) Uani 1 1 d . . . . .
O4 O 0.4707(4) 0.3386(3) 0.5190(3) 0.0531(14) Uani 1 1 d . . . . .
O5 O 0.3114(4) 0.3214(3) 0.4866(3) 0.0503(14) Uani 1 1 d . . . . .
O6 O 0.4050(6) 0.2395(3) 0.5195(4) 0.077(2) Uani 1 1 d . . . . .
O7 O 0.4515(5) 0.3646(4) 0.3940(3) 0.0600(17) Uani 1 1 d . . . . .
O8 O 0.2944(5) 0.4051(3) 0.3806(3) 0.0517(15) Uani 1 1 d . . . . .
O9 O 0.3571(8) 0.3361(4) 0.3165(3) 0.091(3) Uani 1 1 d . . . . .
O10 O 0.4568(5) 0.5031(3) 0.3812(3) 0.0517(15) Uani 1 1 d . . . . .
O11 O 0.3144(5) 0.5455(3) 0.4194(3) 0.0512(15) Uani 1 1 d . . . . .
O12 O 0.3879(8) 0.5911(4) 0.3418(3) 0.081(2) Uani 1 1 d . . . . .
O13 O 0.5839(4) 0.4497(3) 0.4791(3) 0.0481(12) Uani 1 1 d . . . . .
O14 O 0.5146(4) 0.5447(3) 0.4961(3) 0.0488(14) Uani 1 1 d . . . . .
O15 O 0.6864(5) 0.5329(4) 0.4971(3) 0.073(2) Uani 1 1 d . . . . .
N7 N 0.2792(5) 0.5404(3) 0.5451(3) 0.0387(15) Uani 1 1 d . . . . .
N8 N 0.1637(4) 0.4473(3) 0.4839(3) 0.0375(12) Uani 1 1 d . . . . .
N9 N 0.3893(5) 0.4289(3) 0.6171(3) 0.0404(14) Uani 1 1 d . . . . .
N10 N 0.3959(6) 0.2991(3) 0.5084(3) 0.0486(17) Uani 1 1 d . . . . .
N11 N 0.3664(7) 0.3671(4) 0.3629(3) 0.0516(17) Uani 1 1 d . . . . .
N12 N 0.3883(7) 0.5472(4) 0.3793(3) 0.0515(17) Uani 1 1 d . . . . .
N13 N 0.5966(5) 0.5097(4) 0.4907(3) 0.0439(16) Uani 1 1 d . . . . .
N1 N 0.7154(5) 0.6006(3) 0.6897(3) 0.0404(15) Uani 1 1 d . . . . .
N2 N 0.7688(5) 0.6019(3) 0.8068(3) 0.0379(14) Uani 1 1 d . . . . .
N3 N 0.5848(5) 0.5120(3) 0.7701(3) 0.0431(16) Uani 1 1 d . . . . .
N4 N 0.7548(5) 0.4464(4) 0.8142(3) 0.0442(14) Uani 1 1 d . . . . .
N5 N 0.9170(5) 0.5128(3) 0.7244(3) 0.0357(13) Uani 1 1 d . . . . .
N6 N 0.7514(5) 0.4465(4) 0.6783(3) 0.0388(13) Uani 1 1 d . . . . .
C1 C 0.6860(8) 0.5989(5) 0.6327(4) 0.052(2) Uani 1 1 d . . . . .
H1A H 0.69103 0.559182 0.612185 0.063 Uiso 1 1 calc R U . . .
C2 C 0.6482(10) 0.6536(5) 0.6021(4) 0.069(3) Uani 1 1 d . . . . .
H2A H 0.629239 0.650519 0.561947 0.082 Uiso 1 1 calc R U . . .
C3 C 0.6393(11) 0.7121(6) 0.6320(5) 0.078(3) Uani 1 1 d . . . . .
H3A H 0.612068 0.748807 0.61236 0.094 Uiso 1 1 calc R U . . .
C4 C 0.6710(9) 0.7170(5) 0.6917(5) 0.063(3) Uani 1 1 d . . . . .
C5 C 0.6681(12) 0.7767(5) 0.7260(6) 0.085(4) Uani 1 1 d . . . . .
H5A H 0.644132 0.815267 0.708113 0.102 Uiso 1 1 calc R U . . .
C6 C 0.6995(10) 0.7778(5) 0.7838(6) 0.077(3) Uani 1 1 d . . . . .
H6A H 0.697468 0.8173 0.804879 0.093 Uiso 1 1 calc R U . . .
C7 C 0.7357(8) 0.7195(4) 0.8133(4) 0.054(2) Uani 1 1 d . . . . .
C8 C 0.7662(8) 0.7175(5) 0.8738(5) 0.058(2) Uani 1 1 d . . . . .
H8A H 0.763976 0.755491 0.897022 0.07 Uiso 1 1 calc R U . . .
C9 C 0.7991(8) 0.6594(5) 0.8983(4) 0.057(2) Uani 1 1 d . . . . .
H9A H 0.82162 0.657871 0.937985 0.069 Uiso 1 1 calc R U . . .
C10 C 0.7987(7) 0.6029(5) 0.8639(4) 0.049(2) Uani 1 1 d . . . . .
H10A H 0.820473 0.563645 0.881509 0.058 Uiso 1 1 calc R U . . .
C11 C 0.7373(6) 0.6602(4) 0.7814(4) 0.0418(17) Uani 1 1 d . . . . .
C12 C 0.7080(7) 0.6588(4) 0.7198(4) 0.0449(19) Uani 1 1 d . . . . .
C13 C 0.5029(7) 0.5469(5) 0.7501(5) 0.061(2) Uani 1 1 d . . . . .
H13A H 0.515072 0.577535 0.719982 0.073 Uiso 1 1 calc R U . . .
C14 C 0.3993(7) 0.5398(6) 0.7720(6) 0.075(3) Uani 1 1 d . . . . .
H14A H 0.344522 0.566192 0.757376 0.09 Uiso 1 1 calc R U . . .
C15 C 0.3793(9) 0.4951(6) 0.8138(6) 0.077(3) Uani 1 1 d . . . . .
H15A H 0.31011 0.489648 0.828278 0.093 Uiso 1 1 calc R U . . .
C16 C 0.4625(8) 0.4561(5) 0.8362(5) 0.060(3) Uani 1 1 d . . . . .
C17 C 0.4486(12) 0.4063(6) 0.8815(6) 0.079(4) Uani 1 1 d . . . . .
H17A H 0.38058 0.397639 0.896293 0.095 Uiso 1 1 calc R U . . .
C18 C 0.5317(12) 0.3727(6) 0.9024(5) 0.077(4) Uani 1 1 d . . . . .
H18A H 0.520108 0.340969 0.931704 0.092 Uiso 1 1 calc R U . . .
C19 C 0.6400(10) 0.3835(5) 0.8812(4) 0.064(3) Uani 1 1 d . . . . .
C20 C 0.7298(12) 0.3507(6) 0.9018(5) 0.080(4) Uani 1 1 d . . . . .
H20A H 0.722697 0.318315 0.930958 0.096 Uiso 1 1 calc R U . . .
C21 C 0.8290(12) 0.3654(5) 0.8796(5) 0.078(4) Uani 1 1 d . . . . .
H21A H 0.889226 0.343502 0.893579 0.093 Uiso 1 1 calc R U . . .
C22 C 0.8384(8) 0.4141(5) 0.8353(4) 0.056(2) Uani 1 1 d . . . . .
H22A H 0.905911 0.423974 0.820368 0.067 Uiso 1 1 calc R U . . .
C23 C 0.6558(7) 0.4311(4) 0.8366(4) 0.045(2) Uani 1 1 d . . . . .
C24 C 0.5669(7) 0.4671(4) 0.8136(4) 0.045(2) Uani 1 1 d . . . . .
C25 C 0.9977(6) 0.5479(4) 0.7469(4) 0.0430(17) Uani 1 1 d . . . . .
H25A H 0.983108 0.582395 0.77298 0.052 Uiso 1 1 calc R U . . .
C26 C 1.1042(7) 0.5338(5) 0.7318(4) 0.054(2) Uani 1 1 d . . . . .
H26A H 1.159199 0.55877 0.74819 0.065 Uiso 1 1 calc R U . . .
C27 C 1.1273(7) 0.4838(5) 0.6934(4) 0.054(2) Uani 1 1 d . . . . .
H27A H 1.197922 0.474167 0.683769 0.065 Uiso 1 1 calc R U . . .
C28 C 1.0441(5) 0.4469(5) 0.6684(3) 0.0405(16) Uani 1 1 d . . . . .
C29 C 1.0600(7) 0.3945(5) 0.6264(4) 0.050(2) Uani 1 1 d . . . . .
H29A H 1.129173 0.382926 0.615385 0.059 Uiso 1 1 calc R U . . .
C30 C 0.9767(7) 0.3617(5) 0.6026(4) 0.048(2) Uani 1 1 d . . . . .
H30A H 0.989439 0.327516 0.575864 0.058 Uiso 1 1 calc R U . . .
C31 C 0.8691(7) 0.3783(4) 0.6177(3) 0.0431(17) Uani 1 1 d . . . . .
C32 C 0.7783(8) 0.3484(5) 0.5918(4) 0.054(2) Uani 1 1 d . . . . .
H32A H 0.786049 0.315311 0.563341 0.065 Uiso 1 1 calc R U . . .
C33 C 0.6799(8) 0.3686(5) 0.6090(4) 0.056(2) Uani 1 1 d . . . . .
H33A H 0.619505 0.350312 0.591329 0.067 Uiso 1 1 calc R U . . .
C34 C 0.6689(7) 0.4167(4) 0.6531(4) 0.048(2) Uani 1 1 d . . . . .
H34A H 0.600361 0.428309 0.665294 0.058 Uiso 1 1 calc R U . . .
C35 C 0.8513(6) 0.4285(4) 0.6597(3) 0.0353(16) Uani 1 1 d . . . . .
C36 C 0.9393(6) 0.4636(3) 0.6852(3) 0.0332(16) Uani 1 1 d . . . . .
C37 C 0.3329(7) 0.5852(4) 0.5766(4) 0.050(2) Uani 1 1 d . . . . .
H37A H 0.406992 0.581823 0.577996 0.06 Uiso 1 1 calc R U . . .
C38 C 0.2848(8) 0.6368(5) 0.6077(4) 0.056(2) Uani 1 1 d . . . . .
H38A H 0.32627 0.666522 0.629139 0.068 Uiso 1 1 calc R U . . .
C39 C 0.1769(8) 0.6432(5) 0.6063(5) 0.057(2) Uani 1 1 d . . . . .
H39A H 0.143331 0.677483 0.626498 0.069 Uiso 1 1 calc R U . . .
C40 C 0.1164(8) 0.5966(4) 0.5735(4) 0.0458(17) Uani 1 1 d . . . . .
C41 C 0.0005(8) 0.5995(5) 0.5714(5) 0.060(3) Uani 1 1 d . . . . .
H41A H -0.035276 0.632781 0.591794 0.072 Uiso 1 1 calc R U . . .
C42 C -0.0550(6) 0.5550(6) 0.5406(4) 0.056(2) Uani 1 1 d . . . . .
H42A H -0.129112 0.557933 0.539533 0.067 Uiso 1 1 calc R U . . .
C43 C -0.0028(6) 0.5030(4) 0.5093(4) 0.0421(18) Uani 1 1 d . . . . .
C44 C -0.0605(6) 0.4549(4) 0.4772(4) 0.0496(19) Uani 1 1 d . . . . .
H44A H -0.134511 0.45747 0.47405 0.06 Uiso 1 1 calc R U . . .
C45 C -0.0063(7) 0.4051(5) 0.4510(4) 0.051(2) Uani 1 1 d . . . . .
H45A H -0.042715 0.3728 0.429725 0.061 Uiso 1 1 calc R U . . .
C46 C 0.1055(7) 0.4026(4) 0.4561(4) 0.0481(19) Uani 1 1 d . . . . .
H46A H 0.140844 0.367218 0.438637 0.058 Uiso 1 1 calc R U . . .
C47 C 0.1103(6) 0.4976(4) 0.5109(3) 0.0391(16) Uani 1 1 d . . . . .
C48 C 0.1703(6) 0.5463(4) 0.5436(3) 0.0371(16) Uani 1 1 d . . . . .
N14 N 0.5350(15) 0.7398(7) 0.4917(6) 0.128(6) Uani 1 1 d . . . . .
N15 N 0.5600(11) 0.2850(7) 0.1759(6) 0.118(5) Uani 1 1 d . . . . .
N16 N 0.636(3) 0.2568(14) 0.7755(10) 0.266(16) Uani 1 1 d . . . . .
C49 C 0.455(2) 0.7253(7) 0.4749(6) 0.106(7) Uani 1 1 d . . . . .
C50 C 0.3500(17) 0.7058(8) 0.4548(8) 0.127(7) Uani 1 1 d . . . . .
H50A H 0.333592 0.727933 0.417975 0.19 Uiso 1 1 calc R U . . .
H50B H 0.297948 0.717446 0.484567 0.19 Uiso 1 1 calc R U . . .
H50C H 0.34864 0.659088 0.448503 0.19 Uiso 1 1 calc R U . . .
C51 C 0.5251(11) 0.2535(6) 0.2113(6) 0.079(3) Uani 1 1 d . . . . .
C52 C 0.4817(17) 0.2133(7) 0.2576(8) 0.130(7) Uani 1 1 d . . . . .
H52A H 0.513973 0.170481 0.25603 0.195 Uiso 1 1 calc R U . . .
H52B H 0.405898 0.209276 0.252107 0.195 Uiso 1 1 calc R U . . .
H52C H 0.496074 0.233139 0.295723 0.195 Uiso 1 1 calc R U . . .
C53 C 0.616(2) 0.2388(11) 0.7334(10) 0.148(8) Uani 1 1 d . . . . .
C54 C 0.5849(16) 0.2170(9) 0.6760(9) 0.135(7) Uani 1 1 d . . . . .
H54A H 0.511591 0.203086 0.676888 0.202 Uiso 1 1 calc R U . . .
H54B H 0.629332 0.180721 0.664157 0.202 Uiso 1 1 calc R U . . .
H54C H 0.592869 0.252295 0.647756 0.202 Uiso 1 1 calc R U . . .

loop_
_atom_site_aniso_label
_atom_site_aniso_U_11
_atom_site_aniso_U_22
_atom_site_aniso_U_33
_atom_site_aniso_U_23
_atom_site_aniso_U_13
_atom_site_aniso_U_12
Nd1 0.02316(14) 0.03879(17) 0.03723(17) -0.00201(18) -0.00068(16) -0.00110(16)
Co1 0.0243(4) 0.0378(5) 0.0373(5) 0.0009(4) -0.0001(4) 0.0040(4)
O1 0.031(3) 0.054(4) 0.045(3) 0.005(3) 0.002(2) 0.000(2)
O2 0.032(3) 0.059(4) 0.054(4) -0.002(3) 0.001(3) -0.005(3)
O3 0.067(4) 0.087(5) 0.038(3) 0.003(3) 0.005(3) -0.014(4)
O4 0.042(3) 0.049(3) 0.068(4) -0.008(3) -0.008(3) -0.001(2)
O5 0.045(3) 0.047(3) 0.060(4) -0.006(3) -0.006(3) -0.005(2)
O6 0.099(6) 0.039(3) 0.094(5) 0.008(4) -0.006(5) 0.008(3)
O7 0.046(4) 0.065(4) 0.069(4) -0.006(4) 0.007(3) 0.005(3)
O8 0.041(3) 0.061(4) 0.053(4) -0.007(3) -0.004(3) -0.001(3)
O9 0.113(7) 0.093(6) 0.066(5) -0.035(4) 0.008(5) -0.014(5)
O10 0.045(3) 0.056(4) 0.054(4) -0.003(3) 0.001(3) -0.002(3)
O11 0.044(3) 0.056(4) 0.054(3) 0.006(3) -0.005(3) -0.001(3)
O12 0.089(6) 0.081(5) 0.072(5) 0.031(4) 0.002(5) -0.001(5)
O13 0.035(2) 0.058(3) 0.051(3) -0.006(4) 0.001(2) 0.002(2)
O14 0.038(3) 0.053(3) 0.055(3) -0.005(3) 0.004(2) -0.004(3)
O15 0.031(3) 0.094(5) 0.092(6) -0.013(4) -0.003(3) -0.023(3)
N7 0.030(3) 0.041(4) 0.046(3) 0.001(3) 0.002(3) -0.001(2)
N8 0.026(2) 0.039(3) 0.048(3) -0.003(4) -0.002(3) 0.000(3)
N9 0.035(3) 0.046(4) 0.040(3) -0.002(3) 0.004(3) 0.002(3)
N10 0.047(4) 0.048(4) 0.051(4) -0.011(3) 0.007(3) 0.003(3)
N11 0.053(5) 0.057(4) 0.045(4) -0.009(3) 0.006(4) -0.010(4)
N12 0.052(4) 0.056(4) 0.047(4) 0.005(3) -0.012(4) -0.019(4)
N13 0.033(3) 0.063(4) 0.036(3) -0.005(3) 0.003(3) -0.009(3)
N1 0.038(3) 0.045(4) 0.039(3) 0.003(3) 0.001(3) 0.007(3)
N2 0.031(3) 0.045(4) 0.038(3) 0.001(3) -0.001(3) 0.006(3)
N3 0.026(3) 0.050(4) 0.053(4) -0.009(3) 0.002(3) 0.000(3)
N4 0.047(3) 0.042(3) 0.043(3) 0.000(3) -0.007(3) -0.005(4)
N5 0.027(3) 0.038(3) 0.043(3) 0.002(3) 0.000(2) 0.001(2)
N6 0.027(3) 0.048(3) 0.042(3) 0.002(3) -0.006(2) 0.005(3)
C1 0.059(5) 0.054(5) 0.043(5) 0.001(4) -0.009(4) 0.004(4)
C2 0.090(8) 0.068(6) 0.049(5) 0.008(5) -0.018(5) 0.015(6)
C3 0.097(9) 0.068(7) 0.070(7) 0.024(5) -0.018(7) 0.026(7)
C4 0.079(7) 0.048(5) 0.061(6) 0.009(4) -0.012(5) 0.014(5)
C5 0.129(11) 0.043(5) 0.084(8) 0.006(5) -0.016(8) 0.028(6)
C6 0.098(9) 0.045(5) 0.089(8) -0.015(6) -0.014(7) 0.019(6)
C7 0.056(5) 0.045(5) 0.060(5) -0.007(4) -0.003(5) 0.008(4)
C8 0.057(6) 0.056(5) 0.062(6) -0.020(5) 0.005(5) 0.005(5)
C9 0.060(6) 0.069(6) 0.043(5) -0.012(4) 0.000(4) 0.005(5)
C10 0.049(5) 0.053(5) 0.043(4) 0.001(4) -0.004(4) 0.008(4)
C11 0.039(4) 0.036(4) 0.050(4) 0.001(3) -0.005(4) 0.008(3)
C12 0.043(4) 0.041(4) 0.051(5) 0.003(4) 0.001(4) 0.014(3)
C13 0.029(4) 0.067(6) 0.088(7) -0.015(6) 0.001(4) 0.007(4)
C14 0.025(4) 0.080(8) 0.121(10) -0.018(7) 0.008(5) 0.001(4)
C15 0.036(5) 0.083(7) 0.113(9) -0.042(7) 0.026(6) -0.008(6)
C16 0.055(5) 0.059(6) 0.066(6) -0.029(5) 0.028(5) -0.022(5)
C17 0.093(9) 0.074(8) 0.072(7) -0.029(6) 0.041(7) -0.031(7)
C18 0.110(10) 0.068(7) 0.053(6) -0.010(5) 0.027(6) -0.047(7)
C19 0.100(9) 0.049(5) 0.044(5) -0.001(4) 0.002(6) -0.025(6)
C20 0.121(11) 0.064(7) 0.055(6) 0.021(5) -0.007(7) -0.026(7)
C21 0.109(10) 0.053(6) 0.071(7) 0.013(5) -0.037(7) -0.004(6)
C22 0.058(5) 0.050(5) 0.059(5) 0.003(4) -0.014(5) -0.003(4)
C23 0.055(5) 0.042(5) 0.039(4) -0.007(3) 0.004(3) -0.016(4)
C24 0.039(4) 0.046(5) 0.048(4) -0.021(4) 0.005(4) -0.014(3)
C25 0.036(4) 0.047(4) 0.046(4) 0.002(4) 0.002(3) 0.000(4)
C26 0.030(4) 0.074(6) 0.059(5) -0.002(4) 0.000(4) -0.013(4)
C27 0.028(4) 0.075(6) 0.059(5) 0.002(4) 0.006(4) -0.004(4)
C28 0.028(3) 0.050(4) 0.043(4) 0.013(4) 0.008(3) 0.003(4)
C29 0.042(4) 0.058(5) 0.049(5) 0.003(4) 0.012(4) 0.014(4)
C30 0.051(5) 0.050(5) 0.044(5) -0.005(4) 0.009(4) 0.012(4)
C31 0.047(4) 0.044(4) 0.038(4) -0.001(3) 0.003(4) 0.008(4)
C32 0.058(6) 0.055(5) 0.049(5) -0.013(4) -0.005(4) 0.004(4)
C33 0.047(5) 0.062(6) 0.058(6) -0.013(5) -0.016(4) -0.005(4)
C34 0.034(4) 0.054(5) 0.057(5) -0.005(4) -0.006(4) 0.005(4)
C35 0.031(4) 0.040(4) 0.035(3) 0.005(3) 0.001(3) 0.005(3)
C36 0.029(3) 0.035(4) 0.036(4) 0.009(3) 0.004(3) 0.004(3)
C37 0.042(4) 0.053(5) 0.055(5) -0.015(4) -0.004(4) 0.001(4)
C38 0.057(6) 0.054(5) 0.058(6) -0.011(4) 0.002(5) -0.007(4)
C39 0.059(6) 0.047(5) 0.065(6) -0.014(4) 0.010(5) 0.007(4)
C40 0.046(4) 0.043(4) 0.048(4) 0.000(3) 0.009(4) 0.008(4)
C41 0.049(5) 0.062(6) 0.068(6) 0.001(5) 0.011(5) 0.015(5)
C42 0.035(4) 0.064(5) 0.068(6) 0.002(5) 0.004(4) 0.011(5)
C43 0.031(3) 0.050(4) 0.045(5) 0.009(4) 0.004(3) 0.005(3)
C44 0.037(4) 0.055(5) 0.056(5) 0.015(5) -0.005(4) 0.001(3)
C45 0.034(4) 0.057(5) 0.062(5) 0.003(4) -0.008(4) -0.017(4)
C46 0.038(4) 0.048(4) 0.058(5) -0.003(4) 0.000(4) -0.007(4)
C47 0.035(4) 0.044(4) 0.038(4) 0.011(3) 0.002(3) 0.002(3)
C48 0.033(3) 0.039(4) 0.039(4) 0.005(3) 0.004(3) 0.001(3)
N14 0.207(18) 0.097(10) 0.079(9) -0.002(7) -0.037(10) 0.048(11)
N15 0.115(10) 0.131(11) 0.108(10) 0.062(9) -0.015(8) 0.017(9)
N16 0.33(4) 0.31(3) 0.157(18) -0.12(2) -0.06(2) 0.11(3)
C49 0.21(2) 0.062(8) 0.049(8) 0.002(6) -0.007(10) 0.039(12)
C50 0.19(2) 0.093(11) 0.096(12) -0.002(9) 0.019(13) -0.001(13)
C51 0.091(9) 0.072(7) 0.074(7) 0.013(6) -0.018(7) 0.011(7)
C52 0.21(2) 0.075(9) 0.103(12) 0.028(9) 0.022(13) -0.013(12)
C53 0.168(19) 0.145(16) 0.130(16) -0.043(14) -0.012(17) 0.046(16)
C54 0.151(18) 0.117(14) 0.135(16) -0.015(12) 0.018(13) -0.027(12)

loop_
_atom_type_symbol
_atom_type_description
_atom_type_scat_dispersion_real
_atom_type_scat_dispersion_imag
_atom_type_scat_source
C C 0.0033 0.0016 'International Tables Vol C Tables 4.2.6.8 and 6.1.1.4'
H H 0 0 'International Tables Vol C Tables 4.2.6.8 and 6.1.1.4'
Nd Nd -0.1943 3.0179 'International Tables Vol C Tables 4.2.6.8 and 6.1.1.4'
N N 0.0061 0.0033 'International Tables Vol C Tables 4.2.6.8 and 6.1.1.4'
Co Co 0.3494 0.9721 'International Tables Vol C Tables 4.2.6.8 and 6.1.1.4'
O O 0.0106 0.006 'International Tables Vol C Tables 4.2.6.8 and 6.1.1.4'

loop_
_geom_angle_atom_site_label_1
_geom_angle_atom_site_label_2
_geom_angle_atom_site_label_3
_geom_angle
_geom_angle_site_symmetry_1
_geom_angle_site_symmetry_3
_geom_angle_publ_flag
O13 Nd1 O4 66.08(19) . . ?
O13 Nd1 O11 105.9(2) . . ?
O4 Nd1 O11 166.3(2) . . ?
O13 Nd1 O8 114.1(2) . . ?
O4 Nd1 O8 102.0(2) . . ?
O11 Nd1 O8 70.4(2) . . ?
O13 Nd1 O1 67.71(18) . . ?
O4 Nd1 O1 67.64(19) . . ?
O11 Nd1 O1 120.88(19) . . ?
O8 Nd1 O1 168.28(19) . . ?
O13 Nd1 O5 110.99(19) . . ?
O4 Nd1 O5 48.49(17) . . ?
O11 Nd1 O5 132.44(19) . . ?
O8 Nd1 O5 67.7(2) . . ?
O1 Nd1 O5 100.65(19) . . ?
O13 Nd1 O2 109.89(19) . . ?
O4 Nd1 O2 66.0(2) . . ?
O11 Nd1 O2 127.75(19) . . ?
O8 Nd1 O2 123.49(18) . . ?
O1 Nd1 O2 48.17(17) . . ?
O5 Nd1 O2 64.5(2) . . ?
O13 Nd1 O14 48.46(19) . . ?
O4 Nd1 O14 108.02(18) . . ?
O11 Nd1 O14 70.41(19) . . ?
O8 Nd1 O14 127.30(19) . . ?
O1 Nd1 O14 63.17(17) . . ?
O5 Nd1 O14 156.49(18) . . ?
O2 Nd1 O14 108.17(18) . . ?
O13 Nd1 O7 71.2(2) . . ?
O4 Nd1 O7 65.5(2) . . ?
O11 Nd1 O7 101.8(2) . . ?
O8 Nd1 O7 48.0(2) . . ?
O1 Nd1 O7 126.7(2) . . ?
O5 Nd1 O7 64.6(2) . . ?
O2 Nd1 O7 125.0(2) . . ?
O14 Nd1 O7 109.93(19) . . ?
O13 Nd1 N8 176.47(19) . . ?
O4 Nd1 N8 116.78(19) . . ?
O11 Nd1 N8 71.77(19) . . ?
O8 Nd1 N8 67.8(2) . . ?
O1 Nd1 N8 111.05(18) . . ?
O5 Nd1 N8 72.39(19) . . ?
O2 Nd1 N8 70.39(19) . . ?
O14 Nd1 N8 128.02(19) . . ?
O7 Nd1 N8 111.7(2) . . ?
O13 Nd1 O10 67.2(2) . . ?
O4 Nd1 O10 118.7(2) . . ?
O11 Nd1 O10 47.98(19) . . ?
O8 Nd1 O10 64.9(2) . . ?
O1 Nd1 O10 124.27(18) . . ?
O5 Nd1 O10 125.0(2) . . ?
O2 Nd1 O10 170.43(19) . . ?
O14 Nd1 O10 62.81(18) . . ?
O7 Nd1 O10 63.4(2) . . ?
N8 Nd1 O10 112.0(2) . . ?
O13 Nd1 N7 115.89(19) . . ?
O4 Nd1 N7 128.5(2) . . ?
O11 Nd1 N7 64.61(19) . . ?
O8 Nd1 N7 119.2(2) . . ?
O1 Nd1 N7 67.20(18) . . ?
O5 Nd1 N7 120.12(19) . . ?
O2 Nd1 N7 66.0(2) . . ?
O14 Nd1 N7 71.25(18) . . ?
O7 Nd1 N7 165.6(2) . . ?
N8 Nd1 N7 60.84(19) . . ?
O10 Nd1 N7 106.6(2) . . ?
N1 Co1 N4 166.5(3) . . ?
N1 Co1 N5 97.1(2) . . ?
N4 Co1 N5 95.6(3) . . ?
N1 Co1 N6 96.4(3) . . ?
N4 Co1 N6 90.7(3) . . ?
N5 Co1 N6 77.7(2) . . ?
N1 Co1 N2 78.5(2) . . ?
N4 Co1 N2 95.7(3) . . ?
N5 Co1 N2 96.0(2) . . ?
N6 Co1 N2 171.4(3) . . ?
N1 Co1 N3 89.8(3) . . ?
N4 Co1 N3 77.9(3) . . ?
N5 Co1 N3 171.5(3) . . ?
N6 Co1 N3 96.7(2) . . ?
N2 Co1 N3 90.2(2) . . ?
N9 O1 Nd1 98.5(4) . . ?
N9 O2 Nd1 96.1(4) . . ?
N10 O4 Nd1 98.0(5) . . ?
N10 O5 Nd1 95.4(4) . . ?
N11 O7 Nd1 95.0(5) . . ?
N11 O8 Nd1 99.7(5) . . ?
N12 O10 Nd1 95.5(5) . . ?
N12 O11 Nd1 99.4(5) . . ?
N13 O13 Nd1 99.3(4) . . ?
N13 O14 Nd1 94.3(4) . . ?
C37 N7 C48 117.1(7) . . ?
C37 N7 Nd1 122.4(5) . . ?
C48 N7 Nd1 120.4(5) . . ?
C46 N8 C47 117.0(6) . . ?
C46 N8 Nd1 121.6(5) . . ?
C47 N8 Nd1 121.1(5) . . ?
O3 N9 O1 121.4(7) . . ?
O3 N9 O2 121.4(7) . . ?
O1 N9 O2 117.2(6) . . ?
O6 N10 O5 120.7(7) . . ?
O6 N10 O4 121.2(8) . . ?
O5 N10 O4 118.1(7) . . ?
O9 N11 O8 121.3(9) . . ?
O9 N11 O7 121.6(9) . . ?
O8 N11 O7 117.1(7) . . ?
O12 N12 O10 123.5(9) . . ?
O12 N12 O11 119.5(9) . . ?
O10 N12 O11 117.0(7) . . ?
O15 N13 O14 121.3(7) . . ?
O15 N13 O13 120.8(7) . . ?
O14 N13 O13 117.8(6) . . ?
C1 N1 C12 118.5(7) . . ?
C1 N1 Co1 128.0(6) . . ?
C12 N1 Co1 112.8(5) . . ?
C10 N2 C11 117.7(7) . . ?
C10 N2 Co1 129.8(6) . . ?
C11 N2 Co1 112.4(5) . . ?
C13 N3 C24 118.3(8) . . ?
C13 N3 Co1 128.8(7) . . ?
C24 N3 Co1 112.8(5) . . ?
C22 N4 C23 118.2(8) . . ?
C22 N4 Co1 128.1(6) . . ?
C23 N4 Co1 113.7(6) . . ?
C25 N5 C36 118.7(6) . . ?
C25 N5 Co1 127.5(5) . . ?
C36 N5 Co1 113.7(5) . . ?
C34 N6 C35 117.5(7) . . ?
C34 N6 Co1 128.8(5) . . ?
C35 N6 Co1 113.7(5) . . ?
N1 C1 C2 123.1(9) . . ?
N1 C1 H1A 118.4 . . ?
C2 C1 H1A 118.4 . . ?
C3 C2 C1 118.9(9) . . ?
C3 C2 H2A 120.5 . . ?
C1 C2 H2A 120.5 . . ?
C2 C3 C4 120.4(9) . . ?
C2 C3 H3A 119.8 . . ?
C4 C3 H3A 119.8 . . ?
C3 C4 C12 117.2(9) . . ?
C3 C4 C5 124.4(9) . . ?
C12 C4 C5 118.5(9) . . ?
C6 C5 C4 121.3(10) . . ?
C6 C5 H5A 119.4 . . ?
C4 C5 H5A 119.4 . . ?
C5 C6 C7 121.2(10) . . ?
C5 C6 H6A 119.4 . . ?
C7 C6 H6A 119.4 . . ?
C11 C7 C8 117.5(8) . . ?
C11 C7 C6 118.9(9) . . ?
C8 C7 C6 123.6(9) . . ?
C9 C8 C7 119.5(9) . . ?
C9 C8 H8A 120.2 . . ?
C7 C8 H8A 120.2 . . ?
C8 C9 C10 119.6(9) . . ?
C8 C9 H9A 120.2 . . ?
C10 C9 H9A 120.2 . . ?
N2 C10 C9 123.2(9) . . ?
N2 C10 H10A 118.4 . . ?
C9 C10 H10A 118.4 . . ?
N2 C11 C7 122.5(8) . . ?
N2 C11 C12 117.1(7) . . ?
C7 C11 C12 120.4(8) . . ?
N1 C12 C4 121.9(8) . . ?
N1 C12 C11 118.5(7) . . ?
C4 C12 C11 119.7(8) . . ?
N3 C13 C14 123.2(11) . . ?
N3 C13 H13A 118.4 . . ?
C14 C13 H13A 118.4 . . ?
C15 C14 C13 119.6(11) . . ?
C15 C14 H14A 120.2 . . ?
C13 C14 H14A 120.2 . . ?
C14 C15 C16 119.9(10) . . ?
C14 C15 H15A 120.1 . . ?
C16 C15 H15A 120.1 . . ?
C15 C16 C24 117.9(10) . . ?
C15 C16 C17 123.9(10) . . ?
C24 C16 C17 118.2(11) . . ?
C18 C17 C16 120.9(11) . . ?
C18 C17 H17A 119.6 . . ?
C16 C17 H17A 119.6 . . ?
C17 C18 C19 122.5(11) . . ?
C17 C18 H18A 118.8 . . ?
C19 C18 H18A 118.8 . . ?
C20 C19 C23 117.0(11) . . ?
C20 C19 C18 125.1(10) . . ?
C23 C19 C18 117.9(11) . . ?
C21 C20 C19 120.6(10) . . ?
C21 C20 H20A 119.7 . . ?
C19 C20 H20A 119.7 . . ?
C20 C21 C22 119.1(11) . . ?
C20 C21 H21A 120.5 . . ?
C22 C21 H21A 120.5 . . ?
N4 C22 C21 122.3(11) . . ?
N4 C22 H22A 118.8 . . ?
C21 C22 H22A 118.8 . . ?
N4 C23 C19 122.8(9) . . ?
N4 C23 C24 117.3(7) . . ?
C19 C23 C24 119.9(9) . . ?
N3 C24 C16 121.1(9) . . ?
N3 C24 C23 118.3(7) . . ?
C16 C24 C23 120.6(9) . . ?
N5 C25 C26 121.3(8) . . ?
N5 C25 H25A 119.3 . . ?
C26 C25 H25A 119.3 . . ?
C27 C26 C25 120.3(8) . . ?
C27 C26 H26A 119.8 . . ?
C25 C26 H26A 119.8 . . ?
C26 C27 C28 119.5(8) . . ?
C26 C27 H27A 120.2 . . ?
C28 C27 H27A 120.2 . . ?
C27 C28 C36 117.3(8) . . ?
C27 C28 C29 123.7(7) . . ?
C36 C28 C29 119.0(7) . . ?
C30 C29 C28 121.2(8) . . ?
C30 C29 H29A 119.4 . . ?
C28 C29 H29A 119.4 . . ?
C29 C30 C31 121.3(8) . . ?
C29 C30 H30A 119.4 . . ?
C31 C30 H30A 119.4 . . ?
C35 C31 C32 117.4(8) . . ?
C35 C31 C30 118.6(8) . . ?
C32 C31 C30 124.0(8) . . ?
C33 C32 C31 119.0(8) . . ?
C33 C32 H32A 120.5 . . ?
C31 C32 H32A 120.5 . . ?
C32 C33 C34 120.2(8) . . ?
C32 C33 H33A 119.9 . . ?
C34 C33 H33A 119.9 . . ?
N6 C34 C33 123.0(8) . . ?
N6 C34 H34A 118.5 . . ?
C33 C34 H34A 118.5 . . ?
N6 C35 C31 122.8(7) . . ?
N6 C35 C36 116.8(7) . . ?
C31 C35 C36 120.5(7) . . ?
N5 C36 C28 122.8(7) . . ?
N5 C36 C35 117.7(6) . . ?
C28 C36 C35 119.4(7) . . ?
N7 C37 C38 124.0(8) . . ?
N7 C37 H37A 118 . . ?
C38 C37 H37A 118 . . ?
C39 C38 C37 119.4(9) . . ?
C39 C38 H38A 120.3 . . ?
C37 C38 H38A 120.3 . . ?
C38 C39 C40 118.6(9) . . ?
C38 C39 H39A 120.7 . . ?
C40 C39 H39A 120.7 . . ?
C48 C40 C39 118.6(8) . . ?
C48 C40 C41 119.9(8) . . ?
C39 C40 C41 121.5(8) . . ?
C42 C41 C40 120.6(9) . . ?
C42 C41 H41A 119.7 . . ?
C40 C41 H41A 119.7 . . ?
C41 C42 C43 121.2(8) . . ?
C41 C42 H42A 119.4 . . ?
C43 C42 H42A 119.4 . . ?
C44 C43 C47 118.0(7) . . ?
C44 C43 C42 122.0(7) . . ?
C47 C43 C42 120.1(8) . . ?
C45 C44 C43 118.8(7) . . ?
C45 C44 H44A 120.6 . . ?
C43 C44 H44A 120.6 . . ?
C44 C45 C46 119.5(8) . . ?
C44 C45 H45A 120.3 . . ?
C46 C45 H45A 120.3 . . ?
N8 C46 C45 124.3(8) . . ?
N8 C46 H46A 117.9 . . ?
C45 C46 H46A 117.9 . . ?
N8 C47 C43 122.4(7) . . ?
N8 C47 C48 119.0(7) . . ?
C43 C47 C48 118.6(7) . . ?
N7 C48 C40 122.3(7) . . ?
N7 C48 C47 118.1(7) . . ?
C40 C48 C47 119.6(7) . . ?
N14 C49 C50 178(2) . . ?
C49 C50 H50A 109.5 . . ?
C49 C50 H50B 109.5 . . ?
H50A C50 H50B 109.5 . . ?
C49 C50 H50C 109.5 . . ?
H50A C50 H50C 109.5 . . ?
H50B C50 H50C 109.5 . . ?
N15 C51 C52 178.9(18) . . ?
C51 C52 H52A 109.5 . . ?
C51 C52 H52B 109.5 . . ?
H52A C52 H52B 109.5 . . ?
C51 C52 H52C 109.5 . . ?
H52A C52 H52C 109.5 . . ?
H52B C52 H52C 109.5 . . ?
N16 C53 C54 178(3) . . ?
C53 C54 H54A 109.5 . . ?
C53 C54 H54B 109.5 . . ?
H54A C54 H54B 109.5 . . ?
C53 C54 H54C 109.5 . . ?
H54A C54 H54C 109.5 . . ?
H54B C54 H54C 109.5 . . ?

loop_
_geom_bond_atom_site_label_1
_geom_bond_atom_site_label_2
_geom_bond_distance
_geom_bond_site_symmetry_2
_geom_bond_publ_flag
Nd1 O13 2.565(5) . ?
Nd1 O4 2.587(6) . ?
Nd1 O11 2.594(6) . ?
Nd1 O8 2.600(6) . ?
Nd1 O1 2.616(6) . ?
Nd1 O5 2.646(6) . ?
Nd1 O2 2.666(6) . ?
Nd1 O14 2.671(6) . ?
Nd1 O7 2.685(7) . ?
Nd1 N8 2.697(5) . ?
Nd1 O10 2.700(6) . ?
Nd1 N7 2.726(7) . ?
Co1 N1 2.120(7) . ?
Co1 N4 2.128(7) . ?
Co1 N5 2.130(6) . ?
Co1 N6 2.138(7) . ?
Co1 N2 2.146(7) . ?
Co1 N3 2.161(6) . ?
O1 N9 1.263(8) . ?
O2 N9 1.263(9) . ?
O3 N9 1.228(8) . ?
O4 N10 1.257(9) . ?
O5 N10 1.249(9) . ?
O6 N10 1.241(9) . ?
O7 N11 1.272(10) . ?
O8 N11 1.251(10) . ?
O9 N11 1.219(9) . ?
O10 N12 1.240(10) . ?
O11 N12 1.286(9) . ?
O12 N12 1.225(9) . ?
O13 N13 1.258(9) . ?
O14 N13 1.253(8) . ?
O15 N13 1.226(8) . ?
N7 C37 1.333(10) . ?
N7 C48 1.368(9) . ?
N8 C46 1.319(10) . ?
N8 C47 1.363(9) . ?
N1 C1 1.326(11) . ?
N1 C12 1.364(11) . ?
N2 C10 1.330(10) . ?
N2 C11 1.372(10) . ?
N3 C13 1.323(11) . ?
N3 C24 1.352(11) . ?
N4 C22 1.322(12) . ?
N4 C23 1.372(11) . ?
N5 C25 1.334(10) . ?
N5 C36 1.358(9) . ?
N6 C34 1.324(10) . ?
N6 C35 1.367(9) . ?
C1 C2 1.387(13) . ?
C1 H1A 0.93 . ?
C2 C3 1.368(15) . ?
C2 H2A 0.93 . ?
C3 C4 1.395(15) . ?
C3 H3A 0.93 . ?
C4 C12 1.417(12) . ?
C4 C5 1.435(15) . ?
C5 C6 1.350(17) . ?
C5 H5A 0.93 . ?
C6 C7 1.429(14) . ?
C6 H6A 0.93 . ?
C7 C11 1.400(12) . ?
C7 C8 1.406(14) . ?
C8 C9 1.364(14) . ?
C8 H8A 0.93 . ?
C9 C10 1.383(13) . ?
C9 H9A 0.93 . ?
C10 H10A 0.93 . ?
C11 C12 1.424(12) . ?
C13 C14 1.393(12) . ?
C13 H13A 0.93 . ?
C14 C15 1.327(16) . ?
C14 H14A 0.93 . ?
C15 C16 1.401(17) . ?
C15 H15A 0.93 . ?
C16 C24 1.418(12) . ?
C16 C17 1.441(17) . ?
C17 C18 1.330(19) . ?
C17 H17A 0.93 . ?
C18 C19 1.451(17) . ?
C18 H18A 0.93 . ?
C19 C20 1.386(18) . ?
C19 C23 1.403(12) . ?
C20 C21 1.370(18) . ?
C20 H20A 0.93 . ?
C21 C22 1.402(14) . ?
C21 H21A 0.93 . ?
C22 H22A 0.93 . ?
C23 C24 1.426(13) . ?
C25 C26 1.403(11) . ?
C25 H25A 0.93 . ?
C26 C27 1.363(13) . ?
C26 H26A 0.93 . ?
C27 C28 1.398(12) . ?
C27 H27A 0.93 . ?
C28 C36 1.406(9) . ?
C28 C29 1.433(13) . ?
C29 C30 1.347(13) . ?
C29 H29A 0.93 . ?
C30 C31 1.428(12) . ?
C30 H30A 0.93 . ?
C31 C35 1.404(10) . ?
C31 C32 1.413(13) . ?
C32 C33 1.353(13) . ?
C32 H32A 0.93 . ?
C33 C34 1.394(13) . ?
C33 H33A 0.93 . ?
C34 H34A 0.93 . ?
C35 C36 1.430(10) . ?
C37 C38 1.393(13) . ?
C37 H37A 0.93 . ?
C38 C39 1.357(13) . ?
C38 H38A 0.93 . ?
C39 C40 1.417(13) . ?
C39 H39A 0.93 . ?
C40 C48 1.394(11) . ?
C40 C41 1.452(13) . ?
C41 C42 1.331(14) . ?
C41 H41A 0.93 . ?
C42 C43 1.425(12) . ?
C42 H42A 0.93 . ?
C43 C44 1.411(12) . ?
C43 C47 1.420(10) . ?
C44 C45 1.352(13) . ?
C44 H44A 0.93 . ?
C45 C46 1.404(11) . ?
C45 H45A 0.93 . ?
C46 H46A 0.93 . ?
C47 C48 1.441(11) . ?
N14 C49 1.11(2) . ?
N15 C51 1.108(17) . ?
N16 C53 1.04(2) . ?
C49 C50 1.44(3) . ?
C50 H50A 0.96 . ?
C50 H50B 0.96 . ?
C50 H50C 0.96 . ?
C51 C52 1.425(19) . ?
C52 H52A 0.96 . ?
C52 H52B 0.96 . ?
C52 H52C 0.96 . ?
C53 C54 1.41(2) . ?
C54 H54A 0.96 . ?
C54 H54B 0.96 . ?
C54 H54C 0.96 . ?
